data_7212974
loop_
_publ_author_name
'Cornu, David'
'Miele, Philippe'
'Faure, Ren\'e'
'Bonnetot, Bernard'
'Mongeot, Henri'
'Bouix, Jean'

_publ_section_title
;
 Conversion of B(NHCH3)3 into boron nitride and polyborazine fibres and
 tubular BN structures derived therefrom
;
_journal_issue 3
_journal_name_full 'Journal of Materials Chemistry'
_journal_page_first 757
_journal_paper_doi 10.1039/a808213h
_journal_volume 9
_journal_year 1999
_chemical_compound_source 'Local laboratory'
_chemical_formula_sum 'C3 H15 B3 N6'
_chemical_formula_weight 167.62
_space_group_IT_number 14
_symmetry_cell_setting monoclinic
_symmetry_space_group_name_Hall '-P 2yn'
_symmetry_space_group_name_H-M 'P 1 21/n 1'
_atom_type_scat_source 'D.Waasmaier&A.Kirfel,Acta Cryst.1995,A51, 416-431'
_cell_angle_alpha 90.0
_cell_angle_beta 106.356(5)
_cell_angle_gamma 90.0
_cell_formula_units_Z 4
_cell_length_a 7.992(2)
_cell_length_b 9.275(1)
_cell_length_c 12.987(3)
_cell_measurement_reflns_used
;
;
_cell_measurement_temperature 295
_cell_measurement_theta_max
;
;
_cell_measurement_theta_min
;
;
_cell_volume 923.7(3)
_computing_data_collection KappaCCD
_computing_data_reduction maXus
_computing_molecular_graphics maXus
_computing_publication_material maXus
_computing_structure_refinement maXus
_computing_structure_solution maXus
_diffrn_measurement_device KappaCCD
_diffrn_orient_matrix_type X=UH
_diffrn_orient_matrix_UB_11 0.01000
_diffrn_orient_matrix_UB_12 0.00000
_diffrn_orient_matrix_UB_13 0.00000
_diffrn_orient_matrix_UB_21 0.00000
_diffrn_orient_matrix_UB_22 0.01000
_diffrn_orient_matrix_UB_23 0.00000
_diffrn_orient_matrix_UB_31 0.00000
_diffrn_orient_matrix_UB_32 0.00000
_diffrn_orient_matrix_UB_33 0.01000
_diffrn_radiation_type MoK\a
_diffrn_radiation_wavelength 0.71073
_diffrn_reflns_limit_h_max 10
_diffrn_reflns_limit_h_min 0
_diffrn_reflns_limit_k_max 10
_diffrn_reflns_limit_k_min 0
_diffrn_reflns_limit_l_max 15
_diffrn_reflns_limit_l_min -16
_diffrn_reflns_number 2129
_diffrn_reflns_theta_max 23.78
_exptl_absorpt_coefficient_mu 0.795
_exptl_absorpt_correction_type none
_exptl_crystal_colour Colourless
_exptl_crystal_density_diffrn 1.21
_exptl_crystal_density_meas
;
;
_exptl_crystal_description flat
_exptl_crystal_size_max 0.80
_exptl_crystal_size_mid 0.40
_exptl_crystal_size_min 0.05
_refine_diff_density_max 0.10
_refine_diff_density_min -0.12
_refine_ls_extinction_method None
_refine_ls_goodness_of_fit_obs 1.211
_refine_ls_hydrogen_treatment noref
_refine_ls_number_parameters 109
_refine_ls_number_reflns 417
_refine_ls_R_factor_obs 0.042
_refine_ls_shift/esd_max 0.0083
_refine_ls_shift/esd_mean 0.0024
_refine_ls_structure_factor_coef F
_refine_ls_weighting_scheme 'Count statistics'
_refine_ls_wR_factor_obs 0.043
_reflns_number_observed 417
_reflns_number_total 2009
_reflns_observed_criterion refl_observed_if_I_>_3.00_sigma(I)
_cod_data_source_file 808213hsup1.cif
_cod_data_source_block maxus
_cod_depositor_comments
;
The following automatic conversions were performed:

'_symmetry_cell_setting' value 'Monoclinic' changed to 'monoclinic'
according to /home/saulius/struct/CIF-dictionaries/cif_core.dic
dictionary named 'cif_core.dic' version 2.4.2 from 2011-04-26.

Automatic conversion script
Id: cif_fix_values 1891 2012-01-12 08:04:46Z andrius 

2018-03-15
Z value and formula fixed to values more according to usual
chemical conventions.                 miguel
;
_cod_original_formula_sum 'C12 H60 B12 N24'
_cod_original_formula_weight 670.50
_cod_original_formula_units_Z 1
_cod_original_sg_symbol_H-M 'P 21/n        '
_cod_database_code 7212974

loop_
_symmetry_equiv_pos_as_xyz
+X,+Y,+Z
-X,-Y,-Z
-X+1/2,+Y+1/2,-Z+1/2
+X+1/2,-Y+1/2,+Z+1/2

loop_
_atom_site_aniso_label
_atom_site_aniso_U_11
_atom_site_aniso_U_22
_atom_site_aniso_U_33
_atom_site_aniso_U_12
_atom_site_aniso_U_13
_atom_site_aniso_U_23
N1 0.054(3) 0.063(3) 0.059(4) 0.007(2) 0.029(3) 0.004(3)
N3 0.055(3) 0.044(3) 0.049(3) 0.002(2) 0.018(3) -.003(2)
N5 0.054(3) 0.040(3) 0.057(3) -.001(2) 0.008(3) -.003(2)
N6 0.086(3) 0.078(3) 0.085(4) 0.002(2) 0.028(3) -.016(3)
N2 0.066(3) 0.074(3) 0.083(4) -.014(2) 0.026(3) -.013(2)
N4 0.068(3) 0.100(3) 0.083(3) -.016(2) 0.036(3) -.011(3)
C3 0.097(4) 0.067(3) 0.065(4) -.005(3) 0.029(3) -.019(3)
C5 0.075(4) 0.101(4) 0.076(4) -.031(3) 0.011(3) -.017(3)
C1 0.080(4) 0.121(5) 0.102(5) -.012(3) 0.046(4) -.029(4)
B2 0.056(4) 0.052(4) 0.048(5) -.002(3) 0.009(4) 0.015(4)
B6 0.059(4) 0.047(4) 0.049(5) 0.022(4) 0.010(4) 0.016(4)
B4 0.049(4) 0.046(4) 0.057(5) 0.004(3) 0.014(4) 0.014(3)

loop_
_atom_site_label
_atom_site_fract_x
_atom_site_fract_y
_atom_site_fract_z
_atom_site_U_iso_or_equiv
_atom_site_occupancy
_atom_site_thermal_displace_type
N1 -0.0863(5) 0.3609(4) 0.1897(3) 0.059(3) 1.00 Uij
N3 0.0272(5) 0.2840(3) 0.0415(3) 0.050(3) 1.00 Uij
N5 0.1907(4) 0.4575(3) 0.1736(3) 0.053(3) 1.00 Uij
N6 0.0811(5) 0.5293(4) 0.3275(3) 0.085(3) 1.00 Uij
N2 -0.2687(4) 0.2034(4) 0.0479(3) 0.076(3) 1.00 Uij
N4 0.3043(5) 0.3790(4) 0.0232(3) 0.084(3) 1.00 Uij
C3 0.0077(6) 0.2007(4) -0.0567(4) 0.078(3) 1.00 Uij
C5 0.3370(6) 0.5592(5) 0.2106(4) 0.087(4) 1.00 Uij
C1 -0.2109(6) 0.3469(5) 0.2515(4) 0.102(4) 1.00 Uij
B2 -0.1120(7) 0.2830(6) 0.0910(5) 0.054(4) 1.00 Uij
B6 0.0639(8) 0.4505(6) 0.2314(5) 0.053(5) 1.00 Uij
B4 0.1746(7) 0.3765(6) 0.0790(5) 0.052(4) 1.00 Uij
H6A 0.173(7) 0.581(6) 0.348(5) 0.05(2) 1.00 Uiso
H5A 0.421(7) 0.514(6) 0.246(5) 0.05(2) 1.00 Uiso
H5B 0.388(7) 0.570(6) 0.157(4) 0.05(3) 1.00 Uiso
H3A -0.069(7) 0.134(5) -0.075(4) 0.05(3) 1.00 Uiso
H2A -0.285(7) 0.156(6) -0.011(4) 0.05(2) 1.00 Uiso
H5C 0.337(7) 0.594(6) 0.278(4) 0.05(3) 1.00 Uiso
H3B 0.094(6) 0.138(5) -0.048(4) 0.05(2) 1.00 Uiso
H1A -0.169(6) 0.397(6) 0.321(4) 0.05(6) 1.00 Uiso
H1B -0.308(6) 0.406(5) 0.228(4) 0.05(5) 1.00 Uiso
H6B 0.024(7) 0.537(7) 0.363(5) 0.05(3) 1.00 Uiso
H4A 0.284(6) 0.337(5) -0.049(4) 0.05(2) 1.00 Uiso
H1C -0.281(6) 0.267(5) 0.235(4) 0.05(5) 1.00 Uiso
H2B -0.350(7) 0.235(6) 0.064(5) 0.05(4) 1.00 Uiso
H4B 0.372(7) 0.442(6) 0.043(5) 0.05(5) 1.00 Uiso
H3C -0.003(6) 0.248(5) -0.116(4) 0.05(3) 1.00 Uiso

loop_
_geom_angle_atom_site_label_1
_geom_angle_atom_site_label_2
_geom_angle_atom_site_label_3
_geom_angle
C1 N1 B2 120.1(5)
C1 N1 B6 118.4(5)
B2 N1 B6 121.5(5)
C3 N3 B2 118.9(5)
C3 N3 B4 119.4(5)
B2 N3 B4 121.4(5)
C5 N5 B6 118.4(5)
C5 N5 B4 119.5(5)
B6 N5 B4 122.0(5)
N1 B2 N3 117.6(5)
N1 B2 N2 120.0(5)
N3 B2 N2 122.3(6)
N1 B6 N5 118.1(5)
N1 B6 N6 119.6(5)
N5 B6 N6 122.3(6)
N3 B4 N5 118.7(5)
N3 B4 N4 119.0(6)
N5 B4 N4 122.2(5)
B6 N6 H6A 114.8(5)
B6 N6 H6B 132.2(5)
H6A N6 H6B 112.9(5)
B2 N2 H2A 120.9(5)
B2 N2 H2B 113.8(5)
H2A N2 H2B 119.3(5)
B4 N4 H4B 112.3(5)
N3 C3 H3A 120.7(5)
N3 C3 H3B 110.2(5)
N3 C3 H3C 117.8(5)
H3A C3 H3B 92.0(4)
H3A C3 H3C 103.8(6)
H3B C3 H3C 109.0(5)
N5 C5 H5A 107.6(5)
N5 C5 H5B 107.9(4)
N5 C5 H5C 108.5(5)
H5A C5 H5B 90.6(5)
H5A C5 H5C 82.4(5)
H5B C5 H5C 143.4(6)
N1 C1 H1B 114.2(5)
N1 C1 H1C 114.5(5)
H1B C1 H1C 90.3(5)

loop_
_geom_bond_atom_site_label_1
_geom_bond_atom_site_label_2
_geom_bond_distance
N1 C1 1.451(6)
N1 B2 1.435(6)
N1 B6 1.434(6)
N3 C3 1.462(5)
N3 B2 1.434(6)
N3 B4 1.428(6)
N5 C5 1.474(5)
N5 B6 1.422(6)
N5 B4 1.414(6)
N6 B6 1.419(6)
N2 B2 1.426(6)
N4 B4 1.423(6)
N6 H6A 0.849(4)
N6 H6B 0.730(4)
N2 H2A 0.857(4)
N2 H2B 0.786(4)
N4 H4B 0.785(4)
C3 H3A 0.854(5)
C3 H3B 0.882(5)
C3 H3C 0.870(5)
C5 H5A 0.813(5)
C5 H5B 0.907(5)
C5 H5C 0.929(5)
C1 H1B 0.931(5)
C1 H1C 0.919(5)

loop_
_geom_contact_atom_site_label_1
_geom_contact_atom_site_label_2
_geom_contact_distance
_geom_contact_site_symmetry_1
_geom_contact_site_symmetry_2
N1 C5 3.467(5) 1_555 3_545
N6 H2A 2.691(4) 1_555 4_666
C3 C5 3.667(7) 1_555 2_565
C3 C5 3.805(7) 1_555 4_565
C3 C1 3.822(7) 1_555 4_665
C3 H5A 3.164(5) 1_555 4_565
C5 C1 3.932(6) 1_555 3_555
C5 B2 3.548(7) 1_555 3_555
C5 B6 3.745(8) 1_555 3_555
C5 H1B 3.120(5) 1_555 1_655
C5 H3C 3.161(5) 1_555 2_565
C1 H4A 3.108(5) 1_555 4_566
B2 H5C 2.950(5) 1_555 3_545
B4 B4 3.745(9) 1_555 2_565
B4 H6A 3.046(5) 1_555 3_545
N1 C5 3.467(5) 1_555 3_545
N6 H2A 2.691(4) 1_555 4_666
C3 C5 3.667(7) 1_555 2_565
C3 C5 3.805(7) 1_555 4_565
C3 C1 3.822(7) 1_555 4_665
C3 H5A 3.164(5) 1_555 4_565
C5 C1 3.932(6) 1_555 3_555
C5 B2 3.548(7) 1_555 3_555
C5 B6 3.745(8) 1_555 3_555
C5 H1B 3.120(5) 1_555 1_655
C5 H3C 3.161(5) 1_555 2_565
C1 H4A 3.108(5) 1_555 4_566
B2 H5C 2.950(5) 1_555 3_545
B4 B4 3.745(9) 1_555 2_565
B4 H6A 3.046(5) 1_555 3_545

loop_
_geom_torsion_atom_site_label_1
_geom_torsion_atom_site_label_2
_geom_torsion_atom_site_label_3
_geom_torsion_atom_site_label_4
_geom_torsion
C1 N1 B2 N3 -171.0(7)
C1 N1 B2 N2 6.4(5)
C1 N1 B6 N5 176.5(7)
C1 N1 B6 N6 -3.9(5)
B6 N1 B2 N3 7.1(5)
B2 N1 B6 N5 -1.7(5)
B2 N1 B6 N6 177.9(8)
B6 N1 B2 N2 -175.4(8)
C3 N3 B2 N1 177.5(7)
C3 N3 B2 N2 0.1(5)
C3 N3 B4 N5 179.4(7)
C3 N3 B4 N4 -3.6(4)
B4 N3 B2 N1 -9.6(5)
B2 N3 B4 N5 6.5(5)
B4 N3 B2 N2 173.0(8)
B2 N3 B4 N4 -176.5(7)
C5 N5 B6 N1 174.6(7)
C5 N5 B6 N6 -5.0(5)
C5 N5 B4 N3 -176.9(7)
C5 N5 B4 N4 6.2(5)
B4 N5 B6 N1 -1.7(5)
B6 N5 B4 N3 -0.7(5)
B4 N5 B6 N6 178.7(8)
B6 N5 B4 N4 -177.6(8)
B2 N1 C1 H1B -83.3(34)
B2 N1 C1 H1C 18.9(35)
B6 N1 C1 H1B 98.4(34)
B6 N1 C1 H1C -159.3(35)
B2 N3 C3 H3A -17.6(42)
B2 N3 C3 H3B -122.8(35)
B2 N3 C3 H3C 111.3(38)
B4 N3 C3 H3A 169.3(42)
B4 N3 C3 H3B 64.1(35)
B4 N3 C3 H3C -61.8(38)
B6 N5 C5 H5A 99.0(44)
B6 N5 C5 H5B -164.5(37)
B6 N5 C5 H5C 11.3(35)
B4 N5 C5 H5A -84.7(44)
B4 N5 C5 H5B 11.8(36)
B4 N5 C5 H5C -172.4(35)
H6A N6 B6 N1 -179.7(41)
H6A N6 B6 N5 -0.1(41)
H6B N6 B6 N1 -2.3(65)
H6B N6 B6 N5 177.3(66)
H2A N2 B2 N1 -179.3(42)
H2A N2 B2 N3 -2.0(42)
H2B N2 B2 N1 28.2(45)
H2B N2 B2 N3 -154.5(45)
H4B N4 B4 N3 170.1(44)
H4B N4 B4 N5 -13.0(44)
